data_1572411
loop_
_publ_author_name
'Bussoli, Guido'
'Boccalini, Alberto'
'Bortoluzzi, Marco'
'Cesari, Cristiana'
'Iapalucci, Maria Carmela'
'Funaioli, Tiziana'
'Scorzoni, Giorgia'
'Zacchini, Stefano'
'Ruggieri, Silvia'
'Femoni, Cristina'

_publ_section_title
;
 Atomically precise rhodium-indium carbonyl nanoclusters: synthesis,
 characterization, crystal structure and electron-sponge features.
;
_journal_issue 38
_journal_name_full Nanoscale
_journal_page_first 17852
_journal_page_last 17867
_journal_paper_doi 10.1039/d4nr02922d
_journal_volume 16
_journal_year 2024
_chemical_formula_sum 'C52 H60 In N3 O28 Rh12'
_chemical_formula_weight 2524.77
_space_group_crystal_system trigonal
_space_group_IT_number 167
_space_group_name_Hall '-R 3 2"c'
_space_group_name_H-M_alt 'R -3 c :H'
_atom_sites_solution_hydrogens geom
_audit_creation_method SHELXL-2014/7
_audit_update_record
;
2021-03-02 deposited with the CCDC.	2024-08-27 downloaded from the CCDC.
;
_cell_angle_alpha 90
_cell_angle_beta 90
_cell_angle_gamma 120
_cell_formula_units_Z 6
_cell_length_a 23.198(3)
_cell_length_b 23.198(3)
_cell_length_c 22.087(3)
_cell_measurement_reflns_used 9938
_cell_measurement_temperature 77(2)
_cell_measurement_theta_max 30.568
_cell_measurement_theta_min 2.7395
_cell_volume 10294(2)
_computing_structure_refinement 'SHELXL-2014/7 (Sheldrick, 2014)'
_diffrn_ambient_temperature 77(2)
_diffrn_measured_fraction_theta_full 0.999
_diffrn_measured_fraction_theta_max 0.999
_diffrn_measurement_device_type 'CMOS AREA DETECTOR'
_diffrn_measurement_method 'OMEGA SCANS'
_diffrn_radiation_type MoK\a
_diffrn_radiation_wavelength 0.71073
_diffrn_reflns_av_R_equivalents 0.0969
_diffrn_reflns_av_unetI/netI 0.0296
_diffrn_reflns_Laue_measured_fraction_full 0.999
_diffrn_reflns_Laue_measured_fraction_max 0.999
_diffrn_reflns_limit_h_max 27
_diffrn_reflns_limit_h_min -27
_diffrn_reflns_limit_k_max 27
_diffrn_reflns_limit_k_min -27
_diffrn_reflns_limit_l_max 26
_diffrn_reflns_limit_l_min -26
_diffrn_reflns_number 40024
_diffrn_reflns_point_group_measured_fraction_full 0.999
_diffrn_reflns_point_group_measured_fraction_max 0.999
_diffrn_reflns_theta_full 24.996
_diffrn_reflns_theta_max 24.996
_diffrn_reflns_theta_min 1.370
_exptl_absorpt_coefficient_mu 3.213
_exptl_absorpt_correction_type 'EMPIRICAL SADABS'
_exptl_crystal_colour BLACK
_exptl_crystal_density_diffrn 2.444
_exptl_crystal_description PRISMATIC
_exptl_crystal_F_000 7236
_exptl_crystal_size_max 0.240
_exptl_crystal_size_mid 0.150
_exptl_crystal_size_min 0.120
_exptl_transmission_factor_max 0.650
_exptl_transmission_factor_min 0.480
_refine_diff_density_max 3.962
_refine_diff_density_min -2.626
_refine_diff_density_rms 0.454
_refine_ls_extinction_method none
_refine_ls_goodness_of_fit_ref 1.376
_refine_ls_hydrogen_treatment constr
_refine_ls_matrix_type full
_refine_ls_number_parameters 151
_refine_ls_number_reflns 2019
_refine_ls_number_restraints 109
_refine_ls_restrained_S_all 1.346
_refine_ls_R_factor_all 0.1391
_refine_ls_R_factor_gt 0.1351
_refine_ls_shift/su_max 0.000
_refine_ls_shift/su_mean 0.000
_refine_ls_structure_factor_coef Fsqd
_refine_ls_weighting_details 'w=1/[\s^2^(Fo^2^)+(0.0001P)^2^+5358.9434P] where P=(Fo^2^+2Fc^2^)/3'
_refine_ls_weighting_scheme calc
_refine_ls_wR_factor_gt 0.2688
_refine_ls_wR_factor_ref 0.2704
_reflns_Friedel_coverage 0.000
_reflns_number_gt 1910
_reflns_number_total 2019
_reflns_threshold_expression 'I > 2\s(I)'
_cod_data_source_file d4nr02922d2.cif
_cod_data_source_block R-3c
_cod_depositor_comments 'Adding full bibliography for 1572411--1572414.cif.'
_cod_original_cell_volume 10293(3)
_cod_database_code 1572411
_shelx_shelxl_version_number 2014/7
_shelx_space_group_comment
;
The symmetry employed for this shelxl refinement is uniquely defined
by the following loop, which should always be used as a source of
symmetry information in preference to the above space-group names.
They are only intended as comments.
;
_shelx_estimated_absorpt_t_min 0.513
_shelx_estimated_absorpt_t_max 0.699

loop_
_space_group_symop_operation_xyz
'x, y, z'
'-y, x-y, z'
'-x+y, -x, z'
'y, x, -z+1/2'
'x-y, -y, -z+1/2'
'-x, -x+y, -z+1/2'
'x+2/3, y+1/3, z+1/3'
'-y+2/3, x-y+1/3, z+1/3'
'-x+y+2/3, -x+1/3, z+1/3'
'y+2/3, x+1/3, -z+5/6'
'x-y+2/3, -y+1/3, -z+5/6'
'-x+2/3, -x+y+1/3, -z+5/6'
'x+1/3, y+2/3, z+2/3'
'-y+1/3, x-y+2/3, z+2/3'
'-x+y+1/3, -x+2/3, z+2/3'
'y+1/3, x+2/3, -z+7/6'
'x-y+1/3, -y+2/3, -z+7/6'
'-x+1/3, -x+y+2/3, -z+7/6'
'-x, -y, -z'
'y, -x+y, -z'
'x-y, x, -z'
'-y, -x, z-1/2'
'-x+y, y, z-1/2'
'x, x-y, z-1/2'
'-x+2/3, -y+1/3, -z+1/3'
'y+2/3, -x+y+1/3, -z+1/3'
'x-y+2/3, x+1/3, -z+1/3'
'-y+2/3, -x+1/3, z-1/6'
'-x+y+2/3, y+1/3, z-1/6'
'x+2/3, x-y+1/3, z-1/6'
'-x+1/3, -y+2/3, -z+2/3'
'y+1/3, -x+y+2/3, -z+2/3'
'x-y+1/3, x+2/3, -z+2/3'
'-y+1/3, -x+2/3, z+1/6'
'-x+y+1/3, y+2/3, z+1/6'
'x+1/3, x-y+2/3, z+1/6'

loop_
_atom_site_label
_atom_site_type_symbol
_atom_site_fract_x
_atom_site_fract_y
_atom_site_fract_z
_atom_site_U_iso_or_equiv
_atom_site_adp_type
_atom_site_occupancy
_atom_site_site_symmetry_order
_atom_site_calc_flag
_atom_site_refinement_flags_posn
_atom_site_refinement_flags_adp
_atom_site_refinement_flags_occupancy
_atom_site_disorder_assembly
_atom_site_disorder_group
In1 In 0.3333 0.6667 0.4167 0.0068(8) Uani 1 6 d S T P . .
Rh1 Rh 0.41085(9) 0.80779(10) 0.44117(9) 0.0117(5) Uani 1 1 d . . . . .
Rh2 Rh 0.42004(10) 0.70871(11) 0.51422(8) 0.0139(5) Uani 1 1 d D . . . .
C1 C 0.449(2) 0.692(2) 0.5869(17) 0.059(8) Uani 1 1 d D U . . .
O1 O 0.4703(17) 0.6801(16) 0.6300(14) 0.067(7) Uani 1 1 d D U . . .
C2 C 0.4381(12) 0.7989(12) 0.5325(11) 0.011(4) Uani 1 1 d . U . . .
O2 O 0.4638(9) 0.8404(9) 0.5684(8) 0.016(4) Uani 1 1 d . U . . .
C3 C 0.5053(16) 0.8387(16) 0.4167 0.027(8) Uani 1 2 d S TU P . .
O3 O 0.5549(11) 0.8882(11) 0.4167 0.032(7) Uani 1 2 d S TU P . .
C4 C 0.4179(19) 0.8882(15) 0.4716(16) 0.035(6) Uani 1 1 d . U . . .
O4 O 0.4218(14) 0.9363(12) 0.4877(12) 0.046(6) Uani 1 1 d . U . . .
C5 C 0.5055(14) 0.7293(16) 0.4760(13) 0.023(5) Uani 1 1 d . U . . .
O5 O 0.5587(11) 0.7399(12) 0.4945(9) 0.032(5) Uani 1 1 d . U . . .
C6 C 0.3333 0.6667 0.550(2) 0.202(6) Uani 0.5 3 d DS TU P . .
O6 O 0.3333 0.6667 0.603(2) 0.202(7) Uani 0.5 3 d DS TU P . .
N1 N 0.6667 0.9271(15) 0.5833 0.035(8) Uani 1 2 d DS TU P . .
C100 C 0.696(2) 0.9751(15) 0.6315(12) 0.066(14) Uani 1 1 d D U . . .
H10A H 0.7318 1.0174 0.6142 0.079 Uiso 1 1 calc R U . . .
H10B H 0.7171 0.9588 0.6607 0.079 Uiso 1 1 calc R U . . .
C101 C 0.647(3) 0.990(3) 0.666(3) 0.12(2) Uani 1 1 d D U . . .
H10C H 0.6713 1.0225 0.6977 0.180 Uiso 1 1 calc R U . . .
H10D H 0.6272 1.0070 0.6378 0.180 Uiso 1 1 calc R U . . .
H10E H 0.6125 0.9484 0.6844 0.180 Uiso 1 1 calc R U . . .
C102 C 0.6094(16) 0.8638(14) 0.6018(17) 0.055(10) Uani 1 1 d D U . . .
H10F H 0.5985 0.8308 0.5690 0.066 Uiso 1 1 calc R U . . .
H10G H 0.5706 0.8700 0.6075 0.066 Uiso 1 1 calc R U . . .
C103 C 0.622(2) 0.836(2) 0.661(2) 0.098(19) Uani 1 1 d D U . . .
H10H H 0.5817 0.7937 0.6708 0.147 Uiso 1 1 calc R U . . .
H10I H 0.6593 0.8287 0.6552 0.147 Uiso 1 1 calc R U . . .
H10J H 0.6313 0.8679 0.6936 0.147 Uiso 1 1 calc R U . . .

loop_
_atom_site_aniso_label
_atom_site_aniso_U_11
_atom_site_aniso_U_22
_atom_site_aniso_U_33
_atom_site_aniso_U_23
_atom_site_aniso_U_13
_atom_site_aniso_U_12
In1 0.0074(12) 0.0074(12) 0.0057(18) 0.000 0.000 0.0037(6)
Rh1 0.0117(10) 0.0097(10) 0.0129(10) -0.0014(8) -0.0033(8) 0.0048(9)
Rh2 0.0125(10) 0.0169(11) 0.0101(9) 0.0043(9) -0.0037(8) 0.0057(9)
C1 0.062(9) 0.058(9) 0.059(9) 0.001(5) -0.004(5) 0.032(5)
O1 0.075(10) 0.063(9) 0.061(9) -0.001(7) -0.012(7) 0.033(7)
C2 0.012(6) 0.011(6) 0.011(6) 0.000(4) 0.002(4) 0.006(4)
O2 0.015(6) 0.017(6) 0.011(6) -0.003(5) 0.006(5) 0.005(5)
C3 0.018(8) 0.018(8) 0.018(14) -0.004(7) 0.004(7) -0.011(11)
O3 0.021(8) 0.021(8) 0.023(13) -0.008(7) 0.008(7) -0.014(10)
C4 0.051(15) 0.013(11) 0.047(14) -0.003(10) -0.002(12) 0.019(11)
O4 0.058(14) 0.021(10) 0.049(13) -0.011(9) -0.001(11) 0.012(11)
C5 0.012(10) 0.043(13) 0.023(11) -0.006(10) -0.002(9) 0.021(9)
O5 0.022(9) 0.047(12) 0.022(10) -0.006(9) -0.003(8) 0.015(9)
C6 0.202(6) 0.202(6) 0.203(8) 0.000 0.000 0.101(3)
O6 0.202(7) 0.202(7) 0.203(10) 0.000 0.000 0.101(4)
N1 0.038(10) 0.034(10) 0.034(11) -0.004(4) -0.007(8) 0.019(5)
C100 0.10(3) 0.026(17) 0.015(16) 0.013(14) -0.017(18) -0.013(19)
C101 0.15(6) 0.06(3) 0.10(4) -0.02(3) 0.00(4) 0.03(4)
C102 0.04(2) 0.041(19) 0.08(2) -0.033(18) -0.016(19) 0.021(16)
C103 0.06(3) 0.06(3) 0.19(5) 0.06(3) 0.08(3) 0.04(2)

loop_
_atom_type_symbol
_atom_type_description
_atom_type_scat_dispersion_real
_atom_type_scat_dispersion_imag
_atom_type_scat_source
C C 0.0033 0.0016 'International Tables Vol C Tables 4.2.6.8 and 6.1.1.4'
N N 0.0061 0.0033 'International Tables Vol C Tables 4.2.6.8 and 6.1.1.4'
O O 0.0106 0.0060 'International Tables Vol C Tables 4.2.6.8 and 6.1.1.4'
Rh Rh -1.1178 0.9187 'International Tables Vol C Tables 4.2.6.8 and 6.1.1.4'
In In -0.7276 1.3100 'International Tables Vol C Tables 4.2.6.8 and 6.1.1.4'
H H 0.0000 0.0000 'International Tables Vol C Tables 4.2.6.8 and 6.1.1.4'

loop_
_geom_angle_atom_site_label_1
_geom_angle_atom_site_label_2
_geom_angle_atom_site_label_3
_geom_angle
_geom_angle_site_symmetry_1
_geom_angle_site_symmetry_3
_geom_angle_publ_flag
Rh2 In1 Rh2 178.75(10) 11_565 2_665 ?
Rh2 In1 Rh2 65.99(7) 11_565 12 ?
Rh2 In1 Rh2 114.77(9) 2_665 12 ?
Rh2 In1 Rh2 65.99(7) 11_565 10_455 ?
Rh2 In1 Rh2 113.28(9) 2_665 10_455 ?
Rh2 In1 Rh2 65.98(7) 12 10_455 ?
Rh2 In1 Rh2 114.77(9) 11_565 3_565 ?
Rh2 In1 Rh2 65.98(7) 2_665 3_565 ?
Rh2 In1 Rh2 113.28(9) 12 3_565 ?
Rh2 In1 Rh2 178.74(10) 10_455 3_565 ?
Rh2 In1 Rh2 113.28(9) 11_565 . ?
Rh2 In1 Rh2 65.98(7) 2_665 . ?
Rh2 In1 Rh2 178.75(10) 12 . ?
Rh2 In1 Rh2 114.77(9) 10_455 . ?
Rh2 In1 Rh2 65.98(7) 3_565 . ?
Rh2 In1 Rh1 61.63(6) 11_565 11_565 ?
Rh2 In1 Rh1 119.55(6) 2_665 11_565 ?
Rh2 In1 Rh1 64.34(6) 12 11_565 ?
Rh2 In1 Rh1 118.14(6) 10_455 11_565 ?
Rh2 In1 Rh1 61.94(6) 3_565 11_565 ?
Rh2 In1 Rh1 114.45(6) . 11_565 ?
Rh2 In1 Rh1 64.34(6) 11_565 10_455 ?
Rh2 In1 Rh1 114.45(6) 2_665 10_455 ?
Rh2 In1 Rh1 118.14(6) 12 10_455 ?
Rh2 In1 Rh1 61.63(6) 10_455 10_455 ?
Rh2 In1 Rh1 119.55(6) 3_565 10_455 ?
Rh2 In1 Rh1 61.94(6) . 10_455 ?
Rh1 In1 Rh1 116.58(2) 11_565 10_455 ?
Rh2 In1 Rh1 114.45(6) 11_565 . ?
Rh2 In1 Rh1 64.34(6) 2_665 . ?
Rh2 In1 Rh1 119.55(6) 12 . ?
Rh2 In1 Rh1 61.94(6) 10_455 . ?
Rh2 In1 Rh1 118.14(6) 3_565 . ?
Rh2 In1 Rh1 61.63(6) . . ?
Rh1 In1 Rh1 173.61(8) 11_565 . ?
Rh1 In1 Rh1 57.38(8) 10_455 . ?
Rh2 In1 Rh1 119.55(6) 11_565 2_665 ?
Rh2 In1 Rh1 61.63(6) 2_665 2_665 ?
Rh2 In1 Rh1 61.94(6) 12 2_665 ?
Rh2 In1 Rh1 114.45(6) 10_455 2_665 ?
Rh2 In1 Rh1 64.33(6) 3_565 2_665 ?
Rh2 In1 Rh1 118.14(6) . 2_665 ?
Rh1 In1 Rh1 69.53(7) 11_565 2_665 ?
Rh1 In1 Rh1 173.61(7) 10_455 2_665 ?
Rh1 In1 Rh1 116.58(2) . 2_665 ?
Rh2 In1 Rh1 61.94(6) 11_565 3_565 ?
Rh2 In1 Rh1 118.14(6) 2_665 3_565 ?
Rh2 In1 Rh1 114.45(6) 12 3_565 ?
Rh2 In1 Rh1 119.55(6) 10_455 3_565 ?
Rh2 In1 Rh1 61.63(6) 3_565 3_565 ?
Rh2 In1 Rh1 64.33(6) . 3_565 ?
Rh1 In1 Rh1 57.39(8) 11_565 3_565 ?
Rh1 In1 Rh1 69.54(7) 10_455 3_565 ?
Rh1 In1 Rh1 116.58(2) . 3_565 ?
Rh1 In1 Rh1 116.58(2) 2_665 3_565 ?
Rh2 In1 Rh1 118.14(6) 11_565 12 ?
Rh2 In1 Rh1 61.94(6) 2_665 12 ?
Rh2 In1 Rh1 61.63(6) 12 12 ?
Rh2 In1 Rh1 64.33(6) 10_455 12 ?
Rh2 In1 Rh1 114.45(6) 3_565 12 ?
Rh2 In1 Rh1 119.55(6) . 12 ?
Rh1 In1 Rh1 116.58(2) 11_565 12 ?
Rh1 In1 Rh1 116.58(2) 10_455 12 ?
Rh1 In1 Rh1 69.54(7) . 12 ?
Rh1 In1 Rh1 57.38(8) 2_665 12 ?
Rh1 In1 Rh1 173.61(8) 3_565 12 ?
C4 Rh1 C3 101.6(14) . . ?
C4 Rh1 C5 85.6(13) . 10_455 ?
C3 Rh1 C5 88.7(9) . 10_455 ?
C4 Rh1 C2 83.0(13) . . ?
C3 Rh1 C2 88.0(7) . . ?
C5 Rh1 C2 167.3(10) 10_455 . ?
C4 Rh1 Rh1 147.9(11) . 10_455 ?
C3 Rh1 Rh1 46.3(7) . 10_455 ?
C5 Rh1 Rh1 93.5(8) 10_455 10_455 ?
C2 Rh1 Rh1 93.1(7) . 10_455 ?
C4 Rh1 In1 150.7(11) . . ?
C3 Rh1 In1 107.6(7) . . ?
C5 Rh1 In1 96.3(8) 10_455 . ?
C2 Rh1 In1 96.5(7) . . ?
Rh1 Rh1 In1 61.31(4) 10_455 . ?
C4 Rh1 Rh2 125.0(11) . . ?
C3 Rh1 Rh2 86.2(4) . . ?
C5 Rh1 Rh2 149.4(7) 10_455 . ?
C2 Rh1 Rh2 42.4(7) . . ?
Rh1 Rh1 Rh2 61.74(8) 10_455 . ?
In1 Rh1 Rh2 57.15(5) . . ?
C4 Rh1 Rh2 128.0(11) . 10_455 ?
C3 Rh1 Rh2 85.8(5) . 10_455 ?
C5 Rh1 Rh2 42.8(7) 10_455 10_455 ?
C2 Rh1 Rh2 149.0(7) . 10_455 ?
Rh1 Rh1 Rh2 61.26(8) 10_455 10_455 ?
In1 Rh1 Rh2 57.00(5) . 10_455 ?
Rh2 Rh1 Rh2 106.72(8) . 10_455 ?
C4 Rh1 Rh2 97.7(11) . 2_665 ?
C3 Rh1 Rh2 147.4(5) . 2_665 ?
C5 Rh1 Rh2 118.9(9) 10_455 2_665 ?
C2 Rh1 Rh2 68.5(7) . 2_665 ?
Rh1 Rh1 Rh2 110.50(7) 10_455 2_665 ?
In1 Rh1 Rh2 55.90(5) . 2_665 ?
Rh2 Rh1 Rh2 61.28(9) . 2_665 ?
Rh2 Rh1 Rh2 102.57(8) 10_455 2_665 ?
C1 Rh2 C6 86(2) . . ?
C1 Rh2 C2 98.1(16) . . ?
C6 Rh2 C2 94.0(8) . . ?
C1 Rh2 C5 89.9(17) . . ?
C6 Rh2 C5 165.7(10) . . ?
C2 Rh2 C5 100.1(12) . . ?
C1 Rh2 In1 150.7(15) . . ?
C6 Rh2 In1 75.3(14) . . ?
C2 Rh2 In1 105.4(7) . . ?
C5 Rh2 In1 102.5(8) . . ?
C1 Rh2 Rh1 145.7(14) . . ?
C6 Rh2 Rh1 99.0(8) . . ?
C2 Rh2 Rh1 47.9(7) . . ?
C5 Rh2 Rh1 91.9(9) . . ?
In1 Rh2 Rh1 61.22(5) . . ?
C1 Rh2 Rh1 135.3(15) . 10_455 ?
C6 Rh2 Rh1 136.1(14) . 10_455 ?
C2 Rh2 Rh1 93.3(7) . 10_455 ?
C5 Rh2 Rh1 45.4(8) . 10_455 ?
In1 Rh2 Rh1 61.05(5) . 10_455 ?
Rh1 Rh2 Rh1 57.00(8) . 10_455 ?
C1 Rh2 Rh1 100.7(14) . 3_565 ?
C6 Rh2 Rh1 95.3(8) . 3_565 ?
C2 Rh2 Rh1 159.5(7) . 3_565 ?
C5 Rh2 Rh1 71.9(9) . 3_565 ?
In1 Rh2 Rh1 59.77(6) . 3_565 ?
Rh1 Rh2 Rh1 112.42(9) . 3_565 ?
Rh1 Rh2 Rh1 67.52(8) 10_455 3_565 ?
C1 Rh2 Rh2 94.6(15) . 3_565 ?
C6 Rh2 Rh2 37.8(8) . 3_565 ?
C2 Rh2 Rh2 128.9(7) . 3_565 ?
C5 Rh2 Rh2 129.2(9) . 3_565 ?
In1 Rh2 Rh2 57.01(3) . 3_565 ?
Rh1 Rh2 Rh2 110.25(8) . 3_565 ?
Rh1 Rh2 Rh2 111.09(6) 10_455 3_565 ?
Rh1 Rh2 Rh2 57.50(8) 3_565 3_565 ?
C1 Rh2 Rh2 117.9(15) . 2_665 ?
C6 Rh2 Rh2 37.8(8) . 2_665 ?
C2 Rh2 Rh2 70.4(7) . 2_665 ?
C5 Rh2 Rh2 151.2(9) . 2_665 ?
In1 Rh2 Rh2 57.01(3) . 2_665 ?
Rh1 Rh2 Rh2 61.22(9) . 2_665 ?
Rh1 Rh2 Rh2 106.71(7) 10_455 2_665 ?
Rh1 Rh2 Rh2 107.22(7) 3_565 2_665 ?
Rh2 Rh2 Rh2 60.0 3_565 2_665 ?
O1 C1 Rh2 174(4) . . ?
O2 C2 Rh2 141(2) . . ?
O2 C2 Rh1 128(2) . . ?
Rh2 C2 Rh1 89.6(10) . . ?
O3 C3 Rh1 136.3(7) . . ?
O3 C3 Rh1 136.3(7) . 10_455 ?
Rh1 C3 Rh1 87.3(15) . 10_455 ?
O4 C4 Rh1 178(3) . . ?
O5 C5 Rh2 135(2) . . ?
O5 C5 Rh1 132(2) . 10_455 ?
Rh2 C5 Rh1 91.8(11) . 10_455 ?
O6 C6 Rh2 114.2(14) . . ?
O6 C6 Rh2 114.2(14) . 2_665 ?
Rh2 C6 Rh2 104.3(16) . 2_665 ?
O6 C6 Rh2 114.2(14) . 3_565 ?
Rh2 C6 Rh2 104.3(16) . 3_565 ?
Rh2 C6 Rh2 104.3(16) 2_665 3_565 ?
C100 N1 C100 115(4) 18_655 . ?
C100 N1 C102 100(3) 18_655 . ?
C100 N1 C102 114(2) . . ?
C100 N1 C102 114(2) 18_655 18_655 ?
C100 N1 C102 100(3) . 18_655 ?
C102 N1 C102 113(4) . 18_655 ?
N1 C100 C101 115(4) . . ?
N1 C102 C103 113(3) . . ?

loop_
_geom_bond_atom_site_label_1
_geom_bond_atom_site_label_2
_geom_bond_distance
_geom_bond_site_symmetry_2
_geom_bond_publ_flag
In1 Rh2 2.7706(19) 11_565 ?
In1 Rh2 2.7707(19) 2_665 ?
In1 Rh2 2.7707(19) 12 ?
In1 Rh2 2.7707(19) 10_455 ?
In1 Rh2 2.7707(19) 3_565 ?
In1 Rh2 2.7708(19) . ?
In1 Rh1 2.891(2) 11_565 ?
In1 Rh1 2.891(2) 10_455 ?
In1 Rh1 2.891(2) . ?
In1 Rh1 2.891(2) 2_665 ?
In1 Rh1 2.891(2) 3_565 ?
In1 Rh1 2.891(2) 12 ?
Rh1 C4 1.91(3) . ?
Rh1 C3 2.01(3) . ?
Rh1 C5 2.08(3) 10_455 ?
Rh1 C2 2.15(3) . ?
Rh1 Rh1 2.776(4) 10_455 ?
Rh1 Rh2 2.902(3) . ?
Rh1 Rh2 2.915(3) 10_455 ?
Rh1 Rh2 3.016(3) 2_665 ?
Rh2 C1 1.85(3) . ?
Rh2 C6 1.91(2) . ?
Rh2 C2 1.96(2) . ?
Rh2 C5 1.98(3) . ?
Rh2 Rh1 2.915(3) 10_455 ?
Rh2 Rh1 3.016(3) 3_565 ?
Rh2 Rh2 3.017(3) 3_565 ?
Rh2 Rh2 3.017(3) 2_665 ?
C1 O1 1.167(19) . ?
C2 O2 1.16(3) . ?
C3 O3 1.15(5) . ?
C3 Rh1 2.01(3) 10_455 ?
C4 O4 1.13(4) . ?
C5 O5 1.20(3) . ?
C5 Rh1 2.08(3) 10_455 ?
C6 O6 1.18(2) . ?
C6 Rh2 1.91(2) 2_665 ?
C6 Rh2 1.91(2) 3_565 ?
N1 C100 1.442(18) 18_655 ?
N1 C100 1.442(19) . ?
N1 C102 1.461(19) . ?
N1 C102 1.462(19) 18_655 ?
C100 C101 1.53(2) . ?
C102 C103 1.54(2) . ?

loop_
_geom_torsion_atom_site_label_1
_geom_torsion_atom_site_label_2
_geom_torsion_atom_site_label_3
_geom_torsion_atom_site_label_4
_geom_torsion
_geom_torsion_site_symmetry_1
_geom_torsion_site_symmetry_2
_geom_torsion_site_symmetry_3
_geom_torsion_site_symmetry_4
_geom_torsion_publ_flag
C100 N1 C100 C101 62(4) 18_655 . . . ?
C102 N1 C100 C101 -54(5) . . . . ?
C102 N1 C100 C101 -175(4) 18_655 . . . ?
C100 N1 C102 C103 -170(3) 18_655 . . . ?
C100 N1 C102 C103 -47(5) . . . . ?
C102 N1 C102 C103 67(3) 18_655 . . . ?
